data_1570970
loop_
_publ_author_name
'Qian, Chenxiao'
'Huang, Jing'
'Huang, Tingting'
'Song, Lijuan'
'Sun, Jianwei'
'Li, Pengfei'

_publ_section_title
;
 Organocatalytic enantioselective synthesis of
 C<sub>sp<sub>2</sub></sub>-N atropisomers <i>via</i> formal
 C<sub>sp<sub>2</sub></sub>-O bond amination.
;
_journal_issue 11
_journal_name_full 'Chemical science'
_journal_page_first 3893
_journal_page_last 3900
_journal_paper_doi 10.1039/d3sc06707f
_journal_volume 15
_journal_year 2024
_chemical_formula_moiety 'C27 H19 N O2, C1.5 H3 O0.5'
_chemical_formula_sum 'C28.5 H22 N O2.5'
_chemical_formula_weight 418.47
_space_group_crystal_system monoclinic
_space_group_IT_number 15
_space_group_name_Hall '-C 2yc'
_space_group_name_H-M_alt 'C 1 2/c 1'
_atom_sites_solution_hydrogens mixed
_atom_sites_solution_primary dual
_audit_creation_date 2022-07-20
_audit_creation_method
;
Olex2 1.5
(compiled 2022.04.07 svn.rca3783a0 for OlexSys, GUI svn.r6498)
;
_audit_update_record
;
2023-09-12 deposited with the CCDC.	2024-02-05 downloaded from the CCDC.
;
_cell_angle_alpha 90
_cell_angle_beta 124.150(2)
_cell_angle_gamma 90
_cell_formula_units_Z 8
_cell_length_a 28.218(2)
_cell_length_b 10.8756(7)
_cell_length_c 17.0557(12)
_cell_measurement_reflns_used 8495
_cell_measurement_temperature 100.0(2)
_cell_measurement_theta_max 27.48
_cell_measurement_theta_min 2.39
_cell_volume 4331.7(5)
_computing_cell_refinement 'SAINT V8.38A (Bruker, 2018)'
_computing_data_collection 'Apex3 (Bruker 2018)'
_computing_data_reduction 'SAINT V8.38A (Bruker, 2018)'
_computing_molecular_graphics 'Olex2 1.5 (Dolomanov et al., 2009)'
_computing_publication_material 'Olex2 1.5 (Dolomanov et al., 2009)'
_computing_structure_refinement 'SHELXL 2019/2 (Sheldrick, 2015)'
_computing_structure_solution 'ShelXT 2014'
_diffrn_ambient_temperature 100.0(2)
_diffrn_detector 'Bruker PHOTON II area detector'
_diffrn_detector_area_resol_mean 7.9
_diffrn_detector_type 'CMOS area detector'
_diffrn_measured_fraction_theta_full 0.999
_diffrn_measured_fraction_theta_max 0.997
_diffrn_measurement_device 'three-circle diffractometer'
_diffrn_measurement_device_type 'Bruker D8 VENTURE'
_diffrn_measurement_method '\w and \f scans'
_diffrn_radiation_monochromator 'mirror optics'
_diffrn_radiation_probe x-ray
_diffrn_radiation_type MoK\a
_diffrn_radiation_wavelength 0.71073
_diffrn_reflns_av_R_equivalents 0.0602
_diffrn_reflns_av_unetI/netI 0.0565
_diffrn_reflns_Laue_measured_fraction_full 0.999
_diffrn_reflns_Laue_measured_fraction_max 0.997
_diffrn_reflns_limit_h_max 36
_diffrn_reflns_limit_h_min -36
_diffrn_reflns_limit_k_max 13
_diffrn_reflns_limit_k_min -14
_diffrn_reflns_limit_l_max 20
_diffrn_reflns_limit_l_min -22
_diffrn_reflns_number 23405
_diffrn_reflns_point_group_measured_fraction_full 0.999
_diffrn_reflns_point_group_measured_fraction_max 0.997
_diffrn_reflns_theta_full 25.242
_diffrn_reflns_theta_max 27.561
_diffrn_reflns_theta_min 2.222
_diffrn_source 'microfocus sealed X-ray tube'
_diffrn_source_current 1.0
_diffrn_source_power 0.05
_diffrn_source_type 'Incoatec I\ms'
_diffrn_source_voltage 50.0
_diffrn_standards_number 0
_exptl_absorpt_coefficient_mu 0.082
_exptl_absorpt_correction_T_max 0.7456
_exptl_absorpt_correction_T_min 0.6855
_exptl_absorpt_correction_type multi-scan
_exptl_absorpt_process_details
;
SADABS-2016/2 (Bruker,2016/2) was used for absorption correction.
wR2(int) was 0.1525 before and 0.0681 after correction.
The Ratio of minimum to maximum transmission is 0.9194.
The \l/2 correction factor is Not present.
;
_exptl_crystal_colour colourless
_exptl_crystal_colour_primary colourless
_exptl_crystal_density_diffrn 1.283
_exptl_crystal_description block
_exptl_crystal_F_000 1760
_exptl_crystal_size_max 0.39
_exptl_crystal_size_mid 0.35
_exptl_crystal_size_min 0.28
_refine_diff_density_max 0.314
_refine_diff_density_min -0.286
_refine_diff_density_rms 0.060
_refine_ls_extinction_method none
_refine_ls_goodness_of_fit_ref 1.025
_refine_ls_hydrogen_treatment constr
_refine_ls_matrix_type full
_refine_ls_number_parameters 292
_refine_ls_number_reflns 4998
_refine_ls_number_restraints 0
_refine_ls_restrained_S_all 1.025
_refine_ls_R_factor_all 0.0861
_refine_ls_R_factor_gt 0.0489
_refine_ls_shift/su_max 0.001
_refine_ls_shift/su_mean 0.000
_refine_ls_structure_factor_coef Fsqd
_refine_ls_weighting_details 'w=1/[\s^2^(Fo^2^)+(0.0508P)^2^+3.6210P] where P=(Fo^2^+2Fc^2^)/3'
_refine_ls_weighting_scheme calc
_refine_ls_wR_factor_gt 0.1048
_refine_ls_wR_factor_ref 0.1219
_reflns_Friedel_coverage 0.000
_reflns_number_gt 3496
_reflns_number_total 4998
_reflns_threshold_expression 'I > 2\s(I)'
_cod_data_source_file d3sc06707f2.cif
_cod_data_source_block cxy1959_0m
_cod_depositor_comments 'Adding full bibliography for 1570969--1570971.cif.'
_cod_original_formula_sum 'C28.50 H22 N O2.50'
_cod_database_code 1570970
_shelx_shelxl_version_number 2019/2
_shelx_space_group_comment
;
The symmetry employed for this shelxl refinement is uniquely defined
by the following loop, which should always be used as a source of
symmetry information in preference to the above space-group names.
They are only intended as comments.
;
_shelx_estimated_absorpt_t_max 0.977
_shelx_estimated_absorpt_t_min 0.969
_olex2_refinement_description
;
1. Fixed Uiso
 At 1.2 times of:
  All C(H) groups, All N(H) groups
 At 1.5 times of:
  All C(H,H,H) groups
2.a Riding coordinates:
 N1(H1)
2.b Aromatic/amide H refined with riding coordinates:
 C13(H13), C24(H24), C23(H23), C14(H14), C26(H26), C17(H17), C27(H27), C5(H5),
 C20(H20), C25(H25), C8(H8), C6(H6), C7(H7), C19(H19), C18(H18)
2.c Idealised Me refined as rotating group:
 C21(H21A,H21B,H21C), C29(H29A,H29B,H29C)
;
_olex2_submission_special_instructions 'No special instructions were received'

loop_
_space_group_symop_operation_xyz
'x, y, z'
'-x, y, -z+1/2'
'x+1/2, y+1/2, z'
'-x+1/2, y+1/2, -z+1/2'
'-x, -y, -z'
'x, -y, z-1/2'
'-x+1/2, -y+1/2, -z'
'x+1/2, -y+1/2, z-1/2'

loop_
_atom_site_label
_atom_site_type_symbol
_atom_site_fract_x
_atom_site_fract_y
_atom_site_fract_z
_atom_site_U_iso_or_equiv
_atom_site_adp_type
_atom_site_occupancy
_atom_site_site_symmetry_order
_atom_site_calc_flag
_atom_site_refinement_flags_posn
_atom_site_refinement_flags_adp
_atom_site_refinement_flags_occupancy
_atom_site_disorder_assembly
_atom_site_disorder_group
O1 O 0.49824(5) 1.05653(10) 0.60282(8) 0.0193(3) Uani 1 1 d . . . . .
O2 O 0.24870(5) 0.59514(10) 0.30357(8) 0.0190(3) Uani 1 1 d . . . . .
N1 N 0.45091(6) 0.89579(12) 0.49851(10) 0.0173(3) Uani 1 1 d . . . . .
H1 H 0.468349 0.899549 0.469026 0.021 Uiso 1 1 d R U . . .
C22 C 0.37960(7) 0.50580(14) 0.37143(12) 0.0148(3) Uani 1 1 d . . . . .
C12 C 0.25377(7) 0.60465(14) 0.23706(12) 0.0146(3) Uani 1 1 d . . . . .
C15 C 0.27063(7) 0.60007(14) 0.08414(11) 0.0160(4) Uani 1 1 d . . . . .
C1 C 0.46282(7) 0.97224(14) 0.57107(11) 0.0163(4) Uani 1 1 d . . . . .
C3 C 0.39039(7) 0.83756(15) 0.54152(11) 0.0162(4) Uani 1 1 d . . . . .
C9 C 0.38682(7) 0.72342(15) 0.41166(12) 0.0167(4) Uani 1 1 d . . . . .
C4 C 0.42416(7) 0.93450(14) 0.59965(11) 0.0160(3) Uani 1 1 d . . . . .
C13 C 0.20848(7) 0.56856(14) 0.14081(11) 0.0161(4) Uani 1 1 d . . . . .
H13 H 0.172261 0.544797 0.127492 0.019 Uiso 1 1 calc R U . . .
C2 C 0.40742(7) 0.81005(14) 0.47620(11) 0.0160(4) Uani 1 1 d . . . . .
C24 C 0.36702(7) 0.28987(15) 0.33246(12) 0.0180(4) Uani 1 1 d . . . . .
H24 H 0.345801 0.225769 0.288507 0.022 Uiso 1 1 calc R U . . .
C23 C 0.34955(7) 0.41082(14) 0.30719(12) 0.0150(3) Uani 1 1 d . . . . .
H23 H 0.316917 0.429106 0.245734 0.018 Uiso 1 1 calc R U . . .
C10 C 0.35993(7) 0.63611(14) 0.34881(11) 0.0146(3) Uani 1 1 d . . . . .
C16 C 0.31597(7) 0.64439(14) 0.17250(12) 0.0153(3) Uani 1 1 d . . . . .
C11 C 0.30667(7) 0.66815(14) 0.25074(11) 0.0143(3) Uani 1 1 d . . . . .
C14 C 0.21670(7) 0.56811(14) 0.07080(12) 0.0179(4) Uani 1 1 d . . . . .
H14 H 0.185516 0.545632 0.009068 0.021 Uiso 1 1 calc R U . . .
C26 C 0.44580(7) 0.35514(16) 0.48513(12) 0.0208(4) Uani 1 1 d . . . . .
H26 H 0.479050 0.336434 0.545802 0.025 Uiso 1 1 calc R U . . .
C17 C 0.36732(7) 0.67531(16) 0.18382(12) 0.0211(4) Uani 1 1 d . . . . .
H17 H 0.398183 0.706052 0.243023 0.025 Uiso 1 1 calc R U . . .
C21 C 0.29153(7) 0.80650(14) 0.24520(12) 0.0178(4) Uani 1 1 d . . . . .
H21A H 0.256422 0.824229 0.183222 0.027 Uiso 1 1 calc R U . . .
H21B H 0.322986 0.856497 0.253674 0.027 Uiso 1 1 calc R U . . .
H21C H 0.285631 0.826111 0.295222 0.027 Uiso 1 1 calc R U . . .
C27 C 0.42803(7) 0.47585(15) 0.46068(12) 0.0183(4) Uani 1 1 d . . . . .
H27 H 0.449082 0.539447 0.505266 0.022 Uiso 1 1 calc R U . . .
C5 C 0.41745(7) 0.98187(15) 0.66849(12) 0.0196(4) Uani 1 1 d . . . . .
H5 H 0.440905 1.047027 0.708853 0.023 Uiso 1 1 calc R U . . .
C20 C 0.27825(8) 0.58610(15) 0.01047(12) 0.0211(4) Uani 1 1 d . . . . .
H20 H 0.247763 0.555036 -0.048956 0.025 Uiso 1 1 calc R U . . .
C25 C 0.41498(7) 0.26148(15) 0.42091(12) 0.0203(4) Uani 1 1 d . . . . .
H25 H 0.426759 0.178363 0.437615 0.024 Uiso 1 1 calc R U . . .
C8 C 0.34816(7) 0.78592(15) 0.54923(12) 0.0194(4) Uani 1 1 d . . . . .
H8 H 0.325115 0.719878 0.509556 0.023 Uiso 1 1 calc R U . . .
C6 C 0.37532(8) 0.93053(16) 0.67604(12) 0.0223(4) Uani 1 1 d . . . . .
H6 H 0.369665 0.961297 0.722333 0.027 Uiso 1 1 calc R U . . .
C7 C 0.34091(7) 0.83436(16) 0.61699(12) 0.0221(4) Uani 1 1 d . . . . .
H7 H 0.312040 0.801628 0.623420 0.026 Uiso 1 1 calc R U . . .
C19 C 0.32949(8) 0.61683(17) 0.02293(13) 0.0251(4) Uani 1 1 d . . . . .
H19 H 0.334279 0.607269 -0.027596 0.030 Uiso 1 1 calc R U . . .
C18 C 0.37394(8) 0.66180(18) 0.10982(13) 0.0261(4) Uani 1 1 d . . . . .
H18 H 0.409235 0.683526 0.118626 0.031 Uiso 1 1 calc R U . . .
O3 O 0.500000 0.5587(2) 0.250000 0.0791(10) Uani 1 2 d S T P . .
C28 C 0.500000 0.4480(3) 0.250000 0.0334(7) Uani 1 2 d S T P . .
C29 C 0.47212(10) 0.3751(2) 0.28741(16) 0.0476(6) Uani 1 1 d . . . . .
H29A H 0.457195 0.430941 0.313769 0.071 Uiso 1 1 calc R U . . .
H29B H 0.500266 0.319490 0.337164 0.071 Uiso 1 1 calc R U . . .
H29C H 0.440551 0.327008 0.235919 0.071 Uiso 1 1 calc R U . . .

loop_
_atom_site_aniso_label
_atom_site_aniso_U_11
_atom_site_aniso_U_22
_atom_site_aniso_U_33
_atom_site_aniso_U_23
_atom_site_aniso_U_13
_atom_site_aniso_U_12
O1 0.0211(6) 0.0188(6) 0.0153(6) -0.0027(5) 0.0085(5) -0.0046(5)
O2 0.0208(6) 0.0216(6) 0.0192(6) 0.0004(5) 0.0140(5) -0.0005(5)
N1 0.0180(7) 0.0187(7) 0.0165(7) -0.0031(6) 0.0104(6) -0.0030(6)
C22 0.0129(8) 0.0175(8) 0.0165(9) 0.0006(6) 0.0097(7) -0.0006(6)
C12 0.0160(8) 0.0107(7) 0.0180(9) 0.0021(6) 0.0101(7) 0.0034(6)
C15 0.0187(8) 0.0147(7) 0.0144(8) 0.0041(6) 0.0091(7) 0.0037(6)
C1 0.0158(8) 0.0155(8) 0.0113(8) 0.0016(7) 0.0038(7) 0.0031(7)
C3 0.0170(8) 0.0160(8) 0.0121(8) 0.0028(6) 0.0060(7) 0.0036(6)
C9 0.0155(8) 0.0193(8) 0.0157(9) 0.0021(7) 0.0089(7) 0.0014(7)
C4 0.0159(8) 0.0164(8) 0.0125(8) 0.0028(6) 0.0060(7) 0.0032(6)
C13 0.0144(8) 0.0142(7) 0.0186(9) -0.0010(7) 0.0086(7) -0.0018(6)
C2 0.0144(8) 0.0166(8) 0.0134(8) 0.0012(6) 0.0056(7) 0.0011(6)
C24 0.0190(8) 0.0174(8) 0.0216(9) -0.0017(7) 0.0139(8) -0.0013(7)
C23 0.0146(8) 0.0183(8) 0.0141(8) 0.0011(7) 0.0093(7) 0.0004(6)
C10 0.0140(8) 0.0172(8) 0.0154(9) -0.0006(6) 0.0100(7) -0.0014(6)
C16 0.0180(8) 0.0141(7) 0.0151(8) 0.0023(6) 0.0101(7) 0.0013(6)
C11 0.0142(8) 0.0154(7) 0.0130(8) -0.0010(6) 0.0075(7) -0.0010(6)
C14 0.0178(8) 0.0149(8) 0.0157(9) -0.0001(7) 0.0063(7) 0.0003(7)
C26 0.0150(8) 0.0275(9) 0.0177(9) 0.0061(7) 0.0078(7) 0.0036(7)
C17 0.0175(8) 0.0288(9) 0.0160(9) 0.0019(7) 0.0087(7) -0.0004(7)
C21 0.0205(8) 0.0152(8) 0.0176(9) 0.0010(7) 0.0106(7) 0.0011(7)
C27 0.0155(8) 0.0225(8) 0.0161(9) -0.0005(7) 0.0084(7) -0.0025(7)
C5 0.0226(9) 0.0185(8) 0.0146(9) 0.0007(7) 0.0086(7) 0.0027(7)
C20 0.0242(9) 0.0241(9) 0.0143(9) 0.0013(7) 0.0104(8) 0.0026(7)
C25 0.0199(9) 0.0183(8) 0.0254(10) 0.0058(7) 0.0144(8) 0.0041(7)
C8 0.0189(8) 0.0195(8) 0.0177(9) 0.0022(7) 0.0089(7) 0.0005(7)
C6 0.0275(10) 0.0241(9) 0.0172(9) 0.0020(7) 0.0137(8) 0.0047(8)
C7 0.0216(9) 0.0261(9) 0.0205(9) 0.0060(8) 0.0130(8) 0.0034(7)
C19 0.0281(10) 0.0349(10) 0.0189(10) 0.0050(8) 0.0172(8) 0.0065(8)
C18 0.0213(9) 0.0388(11) 0.0233(10) 0.0051(8) 0.0157(8) 0.0032(8)
O3 0.0285(13) 0.0372(13) 0.125(3) 0.000 0.0149(15) 0.000
C28 0.0146(13) 0.0354(16) 0.0374(17) 0.000 0.0068(12) 0.000
C29 0.0350(12) 0.0792(18) 0.0383(13) -0.0159(12) 0.0264(11) -0.0131(12)

loop_
_atom_type_symbol
_atom_type_description
_atom_type_scat_dispersion_real
_atom_type_scat_dispersion_imag
_atom_type_scat_source
C C 0.0033 0.0016 'International Tables Vol C Tables 4.2.6.8 and 6.1.1.4'
H H 0.0000 0.0000 'International Tables Vol C Tables 4.2.6.8 and 6.1.1.4'
N N 0.0061 0.0033 'International Tables Vol C Tables 4.2.6.8 and 6.1.1.4'
O O 0.0106 0.0060 'International Tables Vol C Tables 4.2.6.8 and 6.1.1.4'

loop_
_geom_angle_atom_site_label_1
_geom_angle_atom_site_label_2
_geom_angle_atom_site_label_3
_geom_angle
_geom_angle_site_symmetry_1
_geom_angle_site_symmetry_3
_geom_angle_publ_flag
C1 N1 H1 123.8 . . ?
C1 N1 C2 112.34(14) . . ?
C2 N1 H1 123.8 . . ?
C23 C22 C10 121.80(14) . . ?
C23 C22 C27 118.32(15) . . ?
C27 C22 C10 119.82(14) . . ?
O2 C12 C13 122.39(15) . . ?
O2 C12 C11 120.34(14) . . ?
C13 C12 C11 116.99(14) . . ?
C16 C15 C14 119.62(15) . . ?
C20 C15 C16 119.64(15) . . ?
C20 C15 C14 120.74(15) . . ?
O1 C1 N1 125.14(16) . . ?
O1 C1 C4 128.74(15) . . ?
N1 C1 C4 106.10(14) . . ?
C4 C3 C2 108.01(14) . . ?
C8 C3 C4 121.27(16) . . ?
C8 C3 C2 130.70(15) . . ?
C10 C9 C2 171.46(17) . . ?
C3 C4 C1 108.14(14) . . ?
C5 C4 C1 130.58(15) . . ?
C5 C4 C3 121.25(16) . . ?
C12 C13 H13 119.2 . . ?
C14 C13 C12 121.62(15) . . ?
C14 C13 H13 119.2 . . ?
N1 C2 C3 105.40(13) . . ?
C9 C2 N1 127.52(16) . . ?
C9 C2 C3 127.08(15) . . ?
C23 C24 H24 119.6 . . ?
C25 C24 H24 119.6 . . ?
C25 C24 C23 120.72(16) . . ?
C22 C23 H23 119.8 . . ?
C24 C23 C22 120.38(15) . . ?
C24 C23 H23 119.8 . . ?
C22 C10 C11 119.48(13) . . ?
C9 C10 C22 121.13(15) . . ?
C9 C10 C11 119.38(14) . . ?
C15 C16 C11 119.85(14) . . ?
C17 C16 C15 118.81(16) . . ?
C17 C16 C11 121.12(15) . . ?
C12 C11 C21 102.44(12) . . ?
C10 C11 C12 109.66(13) . . ?
C10 C11 C21 110.74(13) . . ?
C16 C11 C12 114.93(13) . . ?
C16 C11 C10 111.84(13) . . ?
C16 C11 C21 106.77(13) . . ?
C15 C14 H14 118.3 . . ?
C13 C14 C15 123.49(15) . . ?
C13 C14 H14 118.3 . . ?
C27 C26 H26 120.1 . . ?
C27 C26 C25 119.89(16) . . ?
C25 C26 H26 120.1 . . ?
C16 C17 H17 119.6 . . ?
C18 C17 C16 120.74(16) . . ?
C18 C17 H17 119.6 . . ?
C11 C21 H21A 109.5 . . ?
C11 C21 H21B 109.5 . . ?
C11 C21 H21C 109.5 . . ?
H21A C21 H21B 109.5 . . ?
H21A C21 H21C 109.5 . . ?
H21B C21 H21C 109.5 . . ?
C22 C27 H27 119.4 . . ?
C26 C27 C22 121.11(16) . . ?
C26 C27 H27 119.4 . . ?
C4 C5 H5 121.3 . . ?
C6 C5 C4 117.45(16) . . ?
C6 C5 H5 121.3 . . ?
C15 C20 H20 119.6 . . ?
C19 C20 C15 120.82(16) . . ?
C19 C20 H20 119.6 . . ?
C24 C25 C26 119.57(15) . . ?
C24 C25 H25 120.2 . . ?
C26 C25 H25 120.2 . . ?
C3 C8 H8 121.3 . . ?
C7 C8 C3 117.48(16) . . ?
C7 C8 H8 121.3 . . ?
C5 C6 H6 119.3 . . ?
C5 C6 C7 121.39(17) . . ?
C7 C6 H6 119.3 . . ?
C8 C7 C6 121.15(17) . . ?
C8 C7 H7 119.4 . . ?
C6 C7 H7 119.4 . . ?
C20 C19 H19 120.3 . . ?
C20 C19 C18 119.43(17) . . ?
C18 C19 H19 120.3 . . ?
C17 C18 C19 120.55(17) . . ?
C17 C18 H18 119.7 . . ?
C19 C18 H18 119.7 . . ?
O3 C28 C29 122.16(14) . 2_655 ?
O3 C28 C29 122.15(14) . . ?
C29 C28 C29 115.7(3) 2_655 . ?
C28 C29 H29A 109.5 . . ?
C28 C29 H29B 109.5 . . ?
C28 C29 H29C 109.5 . . ?
H29A C29 H29B 109.5 . . ?
H29A C29 H29C 109.5 . . ?
H29B C29 H29C 109.5 . . ?

loop_
_geom_bond_atom_site_label_1
_geom_bond_atom_site_label_2
_geom_bond_distance
_geom_bond_site_symmetry_2
_geom_bond_publ_flag
O1 C1 1.2350(19) . ?
O2 C12 1.2248(19) . ?
N1 H1 0.8800 . ?
N1 C1 1.367(2) . ?
N1 C2 1.413(2) . ?
C22 C23 1.394(2) . ?
C22 C10 1.492(2) . ?
C22 C27 1.398(2) . ?
C12 C13 1.458(2) . ?
C12 C11 1.539(2) . ?
C15 C16 1.406(2) . ?
C15 C14 1.449(2) . ?
C15 C20 1.397(2) . ?
C1 C4 1.481(2) . ?
C3 C4 1.393(2) . ?
C3 C2 1.471(2) . ?
C3 C8 1.389(2) . ?
C9 C2 1.311(2) . ?
C9 C10 1.309(2) . ?
C4 C5 1.389(2) . ?
C13 H13 0.9500 . ?
C13 C14 1.338(2) . ?
C24 H24 0.9500 . ?
C24 C23 1.386(2) . ?
C24 C25 1.382(2) . ?
C23 H23 0.9500 . ?
C10 C11 1.535(2) . ?
C16 C11 1.520(2) . ?
C16 C17 1.391(2) . ?
C11 C21 1.552(2) . ?
C14 H14 0.9500 . ?
C26 H26 0.9500 . ?
C26 C27 1.383(2) . ?
C26 C25 1.387(2) . ?
C17 H17 0.9500 . ?
C17 C18 1.383(2) . ?
C21 H21A 0.9800 . ?
C21 H21B 0.9800 . ?
C21 H21C 0.9800 . ?
C27 H27 0.9500 . ?
C5 H5 0.9500 . ?
C5 C6 1.383(2) . ?
C20 H20 0.9500 . ?
C20 C19 1.379(3) . ?
C25 H25 0.9500 . ?
C8 H8 0.9500 . ?
C8 C7 1.386(2) . ?
C6 H6 0.9500 . ?
C6 C7 1.398(2) . ?
C7 H7 0.9500 . ?
C19 H19 0.9500 . ?
C19 C18 1.386(3) . ?
C18 H18 0.9500 . ?
O3 C28 1.204(3) . ?
C28 C29 1.489(3) . ?
C28 C29 1.489(3) 2_655 ?
C29 H29A 0.9800 . ?
C29 H29B 0.9800 . ?
C29 H29C 0.9800 . ?

loop_
_geom_torsion_atom_site_label_1
_geom_torsion_atom_site_label_2
_geom_torsion_atom_site_label_3
_geom_torsion_atom_site_label_4
_geom_torsion
_geom_torsion_site_symmetry_1
_geom_torsion_site_symmetry_2
_geom_torsion_site_symmetry_3
_geom_torsion_site_symmetry_4
_geom_torsion_publ_flag
O1 C1 C4 C3 177.84(16) . . . . ?
O1 C1 C4 C5 -0.3(3) . . . . ?
O2 C12 C13 C14 -173.32(15) . . . . ?
O2 C12 C11 C10 37.33(19) . . . . ?
O2 C12 C11 C16 164.32(14) . . . . ?
O2 C12 C11 C21 -80.31(17) . . . . ?
N1 C1 C4 C3 -0.68(17) . . . . ?
N1 C1 C4 C5 -178.85(16) . . . . ?
C22 C10 C11 C12 63.61(18) . . . . ?
C22 C10 C11 C16 -65.11(18) . . . . ?
C22 C10 C11 C21 175.94(14) . . . . ?
C12 C13 C14 C15 1.4(2) . . . . ?
C15 C16 C11 C12 18.0(2) . . . . ?
C15 C16 C11 C10 143.91(14) . . . . ?
C15 C16 C11 C21 -94.81(16) . . . . ?
C15 C16 C17 C18 -0.6(2) . . . . ?
C15 C20 C19 C18 0.2(3) . . . . ?
C1 N1 C2 C3 0.58(17) . . . . ?
C1 N1 C2 C9 -178.85(16) . . . . ?
C1 C4 C5 C6 176.89(16) . . . . ?
C3 C4 C5 C6 -1.1(2) . . . . ?
C3 C8 C7 C6 -0.8(2) . . . . ?
C9 C10 C11 C12 -115.37(16) . . . . ?
C9 C10 C11 C16 115.91(17) . . . . ?
C9 C10 C11 C21 -3.0(2) . . . . ?
C4 C3 C2 N1 -1.00(17) . . . . ?
C4 C3 C2 C9 178.44(16) . . . . ?
C4 C3 C8 C7 -0.1(2) . . . . ?
C4 C5 C6 C7 0.2(2) . . . . ?
C13 C12 C11 C10 -148.59(13) . . . . ?
C13 C12 C11 C16 -21.60(19) . . . . ?
C13 C12 C11 C21 93.77(16) . . . . ?
C2 N1 C1 O1 -178.56(15) . . . . ?
C2 N1 C1 C4 0.03(17) . . . . ?
C2 C3 C4 C1 1.04(17) . . . . ?
C2 C3 C4 C5 179.41(14) . . . . ?
C2 C3 C8 C7 -178.06(16) . . . . ?
C23 C22 C10 C9 176.28(16) . . . . ?
C23 C22 C10 C11 -2.7(2) . . . . ?
C23 C22 C27 C26 -0.2(2) . . . . ?
C23 C24 C25 C26 0.2(3) . . . . ?
C10 C22 C23 C24 -176.12(15) . . . . ?
C10 C22 C27 C26 177.11(15) . . . . ?
C16 C15 C14 C13 -5.7(2) . . . . ?
C16 C15 C20 C19 -0.9(2) . . . . ?
C16 C17 C18 C19 -0.2(3) . . . . ?
C11 C12 C13 C14 12.7(2) . . . . ?
C11 C16 C17 C18 -175.19(15) . . . . ?
C14 C15 C16 C11 -4.9(2) . . . . ?
C14 C15 C16 C17 -179.62(15) . . . . ?
C14 C15 C20 C19 179.80(15) . . . . ?
C17 C16 C11 C12 -167.38(14) . . . . ?
C17 C16 C11 C10 -41.5(2) . . . . ?
C17 C16 C11 C21 79.77(18) . . . . ?
C27 C22 C23 C24 1.1(2) . . . . ?
C27 C22 C10 C9 -0.9(2) . . . . ?
C27 C22 C10 C11 -179.88(15) . . . . ?
C27 C26 C25 C24 0.7(3) . . . . ?
C5 C6 C7 C8 0.7(3) . . . . ?
C20 C15 C16 C11 175.78(14) . . . . ?
C20 C15 C16 C17 1.1(2) . . . . ?
C20 C15 C14 C13 173.58(15) . . . . ?
C20 C19 C18 C17 0.3(3) . . . . ?
C25 C24 C23 C22 -1.2(2) . . . . ?
C25 C26 C27 C22 -0.7(3) . . . . ?
C8 C3 C4 C1 -177.37(14) . . . . ?
C8 C3 C4 C5 1.0(2) . . . . ?
C8 C3 C2 N1 177.20(16) . . . . ?
C8 C3 C2 C9 -3.4(3) . . . . ?
